data_1533243
loop_
_publ_author_name
'Yang, H.F.'
'Liu, G.Y.'
'Rao, G.-H.'
'Liang, J.K.'
'Ouyang, Z.W.'
'Feng, X.M.'
'Liu, W.F.'
'Chu, W.G.'

_publ_section_title
;
 Crystal structures of compounds in the pseudobinary system (Gd5 Ge4) -
 (La5 Ge4)
;
_journal_name_full 'Journal of Alloys Compd.'
_journal_page_first 113
_journal_page_last 117
_journal_volume 361
_journal_year 2003
_chemical_formula_sum 'Gd5 Ge4'
_space_group_IT_number 62
_symmetry_space_group_name_Hall '-P 2ac 2n'
_symmetry_space_group_name_H-M 'P n m a'
_cell_angle_alpha 90
_cell_angle_beta 90
_cell_angle_gamma 90
_cell_formula_units_Z 4
_cell_length_a 7.689
_cell_length_b 14.8196
_cell_length_c 7.78
_cell_volume 886.515
_citation_journal_id_ASTM JALCEU
_cod_data_source_file Yang_JALCEU_2003_103.cif
_cod_data_source_block Gd5Ge4
_cod_original_cell_volume 886.5148
_cod_database_code 1533243

loop_
_symmetry_equiv_pos_as_xyz
x,y,z
-x+1/2,-y,z+1/2
x+1/2,-y+1/2,-z+1/2
-x,y+1/2,-z
-x,-y,-z
x-1/2,y,-z-1/2
-x-1/2,y-1/2,z-1/2
x,-y-1/2,z

loop_
_atom_site_label
_atom_site_type_symbol
_atom_site_fract_x
_atom_site_fract_y
_atom_site_fract_z
_atom_site_occupancy
_atom_site_U_iso_or_equiv
Ge1 Ge 0.1712 0.25 0.3688 1 0.0
Gd3 Gd 0.3787 0.8821 0.1629 1 0.0
Gd1 Gd 0.2927 0.25 0.0022 1 0.0
Gd2 Gd -0.0237 0.0997 0.1811 1 0.0
Ge3 Ge 0.218 0.9553 0.473 1 0.0
Ge2 Ge 0.9157 0.25 0.884 1 0.0
